data_2109082
loop_
_publ_author_name
'Bujak, Maciej'
'Olejniczak, Anna'
'Podsiad\/lo, Marcin'

_publ_section_title
;
 Evolution of intermolecular contacts with temperature and pressure in
 bromoethane and iodoethane -- a comparative study
;
_journal_coeditor_code AW5073
_journal_issue 6
_journal_name_full 'Acta Crystallographica Section B'
_journal_page_first
;
;
_journal_paper_doi 10.1107/S2052520622010149
_journal_volume 78
_journal_year 2022
_chemical_formula_moiety 'C2 H5 Br'
_chemical_formula_sum 'C2 H5 Br'
_chemical_formula_weight 108.96
_chemical_name_systematic bromoethane
_space_group_crystal_system monoclinic
_space_group_IT_number 14
_space_group_name_Hall '-P 2yn'
_space_group_name_H-M_alt 'P 1 21/n 1'
_atom_sites_solution_hydrogens difmap
_atom_sites_solution_primary direct
_atom_sites_solution_secondary difmap
_audit_creation_method SHELXL-2018/3
_cell_angle_alpha 90
_cell_angle_beta 100.777(17)
_cell_angle_gamma 90
_cell_formula_units_Z 4
_cell_length_a 5.1730(8)
_cell_length_b 9.3305(18)
_cell_length_c 6.3822(9)
_cell_measurement_reflns_used 793
_cell_measurement_temperature 295(2)
_cell_measurement_theta_max 26.03
_cell_measurement_theta_min 4.54
_cell_volume 302.61(9)
_computing_cell_refinement 'CrysAlisPro 1.171.40.84a (Rigaku Oxford Diffraction, 2020)'
_computing_data_collection 'CrysAlisPro 1.171.38.46 (Rigaku Oxford Diffraction, 2015)'
_computing_data_reduction 'CrysAlisPro 1.171.40.84a (Rigaku Oxford Diffraction, 2020)'
_computing_molecular_graphics 'Mercury (Macrae at al., 2020)'
_computing_publication_material 'SHELXL-2018/3 (Sheldrick, 2018)'
_computing_structure_refinement 'SHELXL-2018/3 (Sheldrick, 2018)'
_computing_structure_solution 'SHELXS-2013/1 (Sheldrick, 2013)'
_diffrn_ambient_environment 'diamond-anvil cell'
_diffrn_ambient_pressure 3070000
_diffrn_ambient_temperature 295(2)
_diffrn_measured_fraction_theta_full 0.461
_diffrn_measured_fraction_theta_max 0.416
_diffrn_measurement_device_type 'KUMA KM4-CCD, Eos'
_diffrn_measurement_method '\f- and \w-scans'
_diffrn_radiation_type MoK\a
_diffrn_radiation_wavelength 0.71073
_diffrn_reflns_av_R_equivalents 0.0235
_diffrn_reflns_av_unetI/netI 0.0137
_diffrn_reflns_Laue_measured_fraction_full 0.461
_diffrn_reflns_Laue_measured_fraction_max 0.416
_diffrn_reflns_limit_h_max 5
_diffrn_reflns_limit_h_min -5
_diffrn_reflns_limit_k_max 9
_diffrn_reflns_limit_k_min -9
_diffrn_reflns_limit_l_max 7
_diffrn_reflns_limit_l_min -7
_diffrn_reflns_number 1501
_diffrn_reflns_point_group_measured_fraction_full 0.461
_diffrn_reflns_point_group_measured_fraction_max 0.416
_diffrn_reflns_theta_full 25.242
_diffrn_reflns_theta_max 26.834
_diffrn_reflns_theta_min 4.567
_exptl_absorpt_coefficient_mu 13.253
_exptl_absorpt_correction_T_max 1.000
_exptl_absorpt_correction_T_min 0.313
_exptl_absorpt_correction_type multi-scan
_exptl_absorpt_process_details
;
CrysAlisPro 1.171.40.84a (Rigaku Oxford Diffraction, 2020)
Empirical absorption correction using spherical harmonics,
implemented in SCALE3 ABSPACK scaling algorithm.
;
_exptl_crystal_colour colourless
_exptl_crystal_density_diffrn 2.392
_exptl_crystal_description disc
_exptl_crystal_F_000 208
_exptl_crystal_size_max 0.37
_exptl_crystal_size_mid 0.37
_exptl_crystal_size_min 0.05
_refine_diff_density_max 0.397
_refine_diff_density_min -0.435
_refine_diff_density_rms 0.120
_refine_ls_extinction_method none
_refine_ls_goodness_of_fit_ref 1.174
_refine_ls_hydrogen_treatment constr
_refine_ls_matrix_type full
_refine_ls_number_parameters 29
_refine_ls_number_reflns 269
_refine_ls_number_restraints 0
_refine_ls_restrained_S_all 1.174
_refine_ls_R_factor_all 0.0358
_refine_ls_R_factor_gt 0.0314
_refine_ls_shift/su_max 0.000
_refine_ls_shift/su_mean 0.000
_refine_ls_structure_factor_coef Fsqd
_refine_ls_weighting_details 'w=1/[\s^2^(Fo^2^)+(0.0463P)^2^+1.4387P] where P=(Fo^2^+2Fc^2^)/3'
_refine_ls_weighting_scheme calc
_refine_ls_wR_factor_gt 0.0867
_refine_ls_wR_factor_ref 0.0892
_reflns_Friedel_coverage 0.000
_reflns_number_gt 244
_reflns_number_total 269
_reflns_threshold_expression 'I > 2\s(I)'
_cod_data_source_file aw5073sup1.cif
_cod_data_source_block MBE_3.07GPa
_cod_original_sg_symbol_H-M 'P 21/n'
_cod_database_code 2109082
_publcif_datablock.id {d32ba2c1-d07e-447b-adcb-64a2af41b33a}

_shelx_shelxl_version_number 2018/3
_shelx_space_group_comment
;
The symmetry employed for this shelxl refinement is uniquely defined
by the following loop, which should always be used as a source of
symmetry information in preference to the above space-group names.
They are only intended as comments.
;
_shelx_estimated_absorpt_t_min 0.084
_shelx_estimated_absorpt_t_max 0.557
_exptl_absorpt_special_details
;
Data were collected at room temperature (295(2) K) and pressure of 3.07(2) GPa
(3070000 kPa).
;

loop_
_space_group_symop_operation_xyz
'x, y, z'
'-x+1/2, y+1/2, -z+1/2'
'-x, -y, -z'
'x-1/2, -y-1/2, z-1/2'

loop_
_atom_site_label
_atom_site_type_symbol
_atom_site_fract_x
_atom_site_fract_y
_atom_site_fract_z
_atom_site_U_iso_or_equiv
_atom_site_adp_type
_atom_site_occupancy
_atom_site_site_symmetry_order
_atom_site_calc_flag
_atom_site_refinement_flags_posn
_atom_site_refinement_flags_adp
_atom_site_refinement_flags_occupancy
_atom_site_disorder_assembly
_atom_site_disorder_group
Br1 Br 0.22943(17) 0.94651(10) 0.81355(13) 0.0311(4) Uani 1 1 d . . . . .
C1 C -0.1115(17) 0.8605(11) 0.6972(13) 0.029(2) Uani 1 1 d . . . . .
H11 H -0.248273 0.932432 0.690057 0.035 Uiso 1 1 calc R U . . .
H12 H -0.111371 0.826843 0.553409 0.035 Uiso 1 1 calc R U . . .
C2 C -0.1705(17) 0.7370(10) 0.8328(14) 0.029(2) Uani 1 1 d . . . . .
H21 H -0.343676 0.700997 0.777787 0.044 Uiso 1 1 calc R U . . .
H22 H -0.161643 0.769142 0.976846 0.044 Uiso 1 1 calc R U . . .
H23 H -0.043610 0.662278 0.830131 0.044 Uiso 1 1 calc R U . . .

loop_
_atom_site_aniso_label
_atom_site_aniso_U_11
_atom_site_aniso_U_22
_atom_site_aniso_U_33
_atom_site_aniso_U_23
_atom_site_aniso_U_13
_atom_site_aniso_U_12
Br1 0.0231(9) 0.0387(12) 0.0314(8) -0.0011(3) 0.0049(7) -0.0041(3)
C1 0.017(7) 0.045(10) 0.024(6) 0.000(4) -0.004(6) -0.003(4)
C2 0.012(7) 0.040(9) 0.032(6) 0.003(4) -0.007(6) 0.001(3)

loop_
_atom_type_symbol
_atom_type_description
_atom_type_scat_dispersion_real
_atom_type_scat_dispersion_imag
_atom_type_scat_source
C C 0.0033 0.0016 'International Tables Vol C Tables 4.2.6.8 and 6.1.1.4'
H H 0.0000 0.0000 'International Tables Vol C Tables 4.2.6.8 and 6.1.1.4'
Br Br -0.2901 2.4595 'International Tables Vol C Tables 4.2.6.8 and 6.1.1.4'

loop_
_geom_angle_atom_site_label_1
_geom_angle_atom_site_label_2
_geom_angle_atom_site_label_3
_geom_angle
_geom_angle_site_symmetry_1
_geom_angle_site_symmetry_3
_geom_angle_publ_flag
C2 C1 Br1 111.2(6) . . ?
C2 C1 H11 109.4 . . ?
Br1 C1 H11 109.4 . . ?
C2 C1 H12 109.4 . . ?
Br1 C1 H12 109.4 . . ?
H11 C1 H12 108.0 . . ?
C1 C2 H21 109.5 . . ?
C1 C2 H22 109.5 . . ?
H21 C2 H22 109.5 . . ?
C1 C2 H23 109.5 . . ?
H21 C2 H23 109.5 . . ?
H22 C2 H23 109.5 . . ?

loop_
_geom_bond_atom_site_label_1
_geom_bond_atom_site_label_2
_geom_bond_distance
_geom_bond_site_symmetry_2
_geom_bond_publ_flag
Br1 C1 1.954(9) . ?
C1 C2 1.506(13) . ?
C1 H11 0.9700 . ?
C1 H12 0.9700 . ?
C2 H21 0.9600 . ?
C2 H22 0.9600 . ?
C2 H23 0.9600 . ?

_cod_database_fobs_code 2109082
